data_2312153
loop_
_publ_author_name
'Nag, Tamali'
'Ovens, Jeffrey S.'
'Bryce, David L.'

_publ_section_title
;
 <sup>77</sup>Se and <sup>125</sup>Te solid-state NMR and X-ray
 diffraction structural study of chalcogen-bonded
 3,4-dicyano-1,2,5-chalcogenodiazole cocrystals.
;
_journal_coeditor_code BS3001
_journal_issue 'Pt 10'
_journal_name_full 'Acta crystallographica. Section C, Structural chemistry'
_journal_page_first 517
_journal_page_last 523
_journal_paper_doi 10.1107/S2053229622008518
_journal_volume 78
_journal_year 2022
_chemical_formula_iupac 'C4 N4 Te, C24 H20 P +, Cl -'
_chemical_formula_moiety 'C4 N4 Te, C24 H20 P +, Cl -'
_chemical_formula_sum 'C28 H20 Cl N4 P Te'
_chemical_formula_weight 606.50
_chemical_name_systematic
;
1,2,5-Tellurodiazole-3,4-dicarbonitrile tetraphenylphosphonium chloride
;
_space_group_crystal_system monoclinic
_space_group_IT_number 14
_space_group_name_Hall '-P 2yn'
_space_group_name_H-M_alt 'P 1 21/n 1'
_atom_sites_solution_hydrogens geom
_atom_sites_solution_primary direct
_cell_angle_alpha 90
_cell_angle_beta 106.867(2)
_cell_angle_gamma 90
_cell_formula_units_Z 4
_cell_length_a 18.2538(5)
_cell_length_b 7.3008(2)
_cell_length_c 20.0497(5)
_cell_measurement_reflns_used 9980
_cell_measurement_temperature 208(2)
_cell_measurement_theta_max 30.53
_cell_measurement_theta_min 2.66
_cell_volume 2557.02(12)
_computing_cell_refinement
;
SAINT (Bruker, 2010)
;
_computing_data_collection
;
APEX3 (Bruker, 2010)
;
_computing_data_reduction
;
SAINT (Bruker, 2010)
;
_computing_structure_refinement
;
SHELXL2018 (Sheldrick, 2015b)
;
_computing_structure_solution
;
SHELXT2014 (Sheldrick, 2015a)
;
_diffrn_ambient_temperature 208(2)
_diffrn_measured_fraction_theta_full 1.000
_diffrn_measured_fraction_theta_max 0.999
_diffrn_measurement_device_type 'Bruker APEXII CCD'
_diffrn_measurement_method '\w and \phi scans'
_diffrn_radiation_monochromator graphite
_diffrn_radiation_type MoK\a
_diffrn_radiation_wavelength 0.71073
_diffrn_reflns_av_R_equivalents 0.0356
_diffrn_reflns_av_unetI/netI 0.0206
_diffrn_reflns_limit_h_max 26
_diffrn_reflns_limit_h_min -26
_diffrn_reflns_limit_k_max 6
_diffrn_reflns_limit_k_min -10
_diffrn_reflns_limit_l_max 28
_diffrn_reflns_limit_l_min -28
_diffrn_reflns_number 58500
_diffrn_reflns_theta_full 25.242
_diffrn_reflns_theta_max 30.581
_diffrn_reflns_theta_min 1.790
_exptl_absorpt_coefficient_mu 1.355
_exptl_absorpt_correction_T_max 0.7461
_exptl_absorpt_correction_T_min 0.6650
_exptl_absorpt_correction_type multi-scan
_exptl_absorpt_process_details
;
(SADABS; Bruker, 2010)
;
_exptl_crystal_colour yellow
_exptl_crystal_density_diffrn 1.575
_exptl_crystal_description needle
_exptl_crystal_F_000 1200
_exptl_crystal_size_max 0.534
_exptl_crystal_size_mid 0.164
_exptl_crystal_size_min 0.104
_refine_diff_density_max 0.732
_refine_diff_density_min -0.487
_refine_ls_abs_structure_details none
_refine_ls_extinction_method none
_refine_ls_goodness_of_fit_ref 1.036
_refine_ls_hydrogen_treatment constr
_refine_ls_matrix_type full
_refine_ls_number_parameters 316
_refine_ls_number_reflns 7883
_refine_ls_number_restraints 0
_refine_ls_restrained_S_all 1.036
_refine_ls_R_factor_all 0.0389
_refine_ls_R_factor_gt 0.0262
_refine_ls_shift/su_max 0.003
_refine_ls_shift/su_mean 0.000
_refine_ls_structure_factor_coef Fsqd
_refine_ls_weighting_details 'w=1/[\s^2^(Fo^2^)+(0.0250P)^2^+1.3443P] where P=(Fo^2^+2Fc^2^)/3'
_refine_ls_weighting_scheme calc
_refine_ls_wR_factor_gt 0.0560
_refine_ls_wR_factor_ref 0.0609
_reflns_number_gt 6408
_reflns_number_total 7883
_reflns_threshold_expression 'I > 2\s(I)'
_cod_data_source_file bs3001sup1.cif
_cod_data_source_block 2c
_cod_original_sg_symbol_H-M 'P 21/n'
_cod_database_code 2312153
_shelx_space_group_comment
;
The symmetry employed for this shelxl refinement is uniquely defined
by the following loop, which should always be used as a source of
symmetry information in preference to the above space-group names.
They are only intended as comments.
;

loop_
_space_group_symop_operation_xyz
'x, y, z'
'-x+1/2, y+1/2, -z+1/2'
'-x, -y, -z'
'x-1/2, -y-1/2, z-1/2'

loop_
_atom_site_type_symbol
_atom_site_label
_atom_site_fract_x
_atom_site_fract_y
_atom_site_fract_z
_atom_site_U_iso_or_equiv
_atom_site_adp_type
_atom_site_calc_flag
_atom_site_occupancy
_atom_site_disorder_assembly
_atom_site_disorder_group
Te Te1 0.76837(2) 0.11309(2) 0.40232(2) 0.03137(4) Uani d 1 . .
Cl Cl1 0.82995(4) -0.21490(8) 0.44379(4) 0.06429(18) Uani d 1 . .
P P1 0.53900(2) 0.50383(6) 0.79116(2) 0.02281(8) Uani d 1 . .
N N1 0.63058(15) 0.2746(4) 0.59019(11) 0.0706(7) Uani d 1 . .
N N2 0.73064(9) 0.0947(2) 0.48627(7) 0.0318(3) Uani d 1 . .
N N3 0.71542(9) 0.3628(2) 0.38961(8) 0.0342(3) Uani d 1 . .
N N4 0.60955(13) 0.6811(3) 0.44978(12) 0.0590(5) Uani d 1 . .
C C1 0.65878(13) 0.2594(3) 0.54712(10) 0.0442(5) Uani d 1 . .
C C2 0.69348(10) 0.2427(3) 0.49107(8) 0.0314(4) Uani d 1 . .
C C3 0.68536(10) 0.3871(2) 0.43973(9) 0.0313(3) Uani d 1 . .
C C4 0.64358(12) 0.5536(3) 0.44507(10) 0.0401(4) Uani d 1 . .
C C5 0.51895(9) 0.6486(2) 0.71539(8) 0.0253(3) Uani d 1 . .
C C6 0.54541(11) 0.6101(3) 0.65862(9) 0.0344(4) Uani d 1 . .
H H6 0.574505 0.504130 0.658230 0.041 Uiso calc 1 . .
C C7 0.52839(12) 0.7302(3) 0.60231(10) 0.0443(5) Uani d 1 . .
H H7 0.546203 0.704917 0.563739 0.053 Uiso calc 1 . .
C C8 0.48569(12) 0.8857(3) 0.60252(10) 0.0410(4) Uani d 1 . .
H H8 0.475389 0.966937 0.564530 0.049 Uiso calc 1 . .
C C9 0.45806(12) 0.9228(3) 0.65808(10) 0.0374(4) Uani d 1 . .
H H9 0.428044 1.027677 0.657644 0.045 Uiso calc 1 . .
C C10 0.47469(11) 0.8047(3) 0.71477(9) 0.0328(4) Uani d 1 . .
H H10 0.456069 0.829996 0.752866 0.039 Uiso calc 1 . .
C C11 0.55642(10) 0.6521(2) 0.86513(8) 0.0263(3) Uani d 1 . .
C C12 0.61184(10) 0.7894(3) 0.87283(9) 0.0318(4) Uani d 1 . .
H H12 0.639206 0.801315 0.839924 0.038 Uiso calc 1 . .
C C13 0.62606(11) 0.9071(2) 0.92906(10) 0.0347(4) Uani d 1 . .
H H13 0.663091 0.999740 0.934505 0.042 Uiso calc 1 . .
C C14 0.58572(12) 0.8883(3) 0.97730(9) 0.0373(4) Uani d 1 . .
H H14 0.596101 0.967230 1.015969 0.045 Uiso calc 1 . .
C C15 0.53041(12) 0.7550(3) 0.96921(9) 0.0361(4) Uani d 1 . .
H H15 0.502905 0.744533 1.002063 0.043 Uiso calc 1 . .
C C16 0.51505(10) 0.6361(2) 0.91292(8) 0.0294(3) Uani d 1 . .
H H16 0.477067 0.545648 0.907234 0.035 Uiso calc 1 . .
C C17 0.45931(9) 0.3566(2) 0.78705(8) 0.0239(3) Uani d 1 . .
C C18 0.38917(10) 0.3841(2) 0.73768(9) 0.0290(3) Uani d 1 . .
H H18 0.382532 0.482650 0.706328 0.035 Uiso calc 1 . .
C C19 0.32895(11) 0.2660(3) 0.73467(10) 0.0375(4) Uani d 1 . .
H H19 0.281645 0.282794 0.700683 0.045 Uiso calc 1 . .
C C20 0.33854(12) 0.1233(3) 0.78173(11) 0.0399(4) Uani d 1 . .
H H20 0.297459 0.043856 0.779824 0.048 Uiso calc 1 . .
C C21 0.40827(12) 0.0964(3) 0.83176(10) 0.0367(4) Uani d 1 . .
H H21 0.414100 0.000098 0.863990 0.044 Uiso calc 1 . .
C C22 0.46904(10) 0.2110(2) 0.83420(8) 0.0301(3) Uani d 1 . .
H H22 0.516709 0.191474 0.867346 0.036 Uiso calc 1 . .
C C23 0.62056(9) 0.3594(2) 0.79919(8) 0.0269(3) Uani d 1 . .
C C24 0.68523(10) 0.3713(3) 0.85649(10) 0.0370(4) Uani d 1 . .
H H24 0.688031 0.458834 0.891513 0.044 Uiso calc 1 . .
C C25 0.74562(12) 0.2515(3) 0.86109(13) 0.0516(6) Uani d 1 . .
H H25 0.789755 0.258960 0.899437 0.062 Uiso calc 1 . .
C C26 0.74176(14) 0.1230(3) 0.81068(15) 0.0553(6) Uani d 1 . .
H H26 0.783276 0.043503 0.814499 0.066 Uiso calc 1 . .
C C27 0.67729(14) 0.1092(3) 0.75417(13) 0.0482(5) Uani d 1 . .
H H27 0.675016 0.020198 0.719743 0.058 Uiso calc 1 . .
C C28 0.61616(11) 0.2258(3) 0.74808(10) 0.0348(4) Uani d 1 . .
H H28 0.571945 0.215553 0.709940 0.042 Uiso calc 1 . .

loop_
_atom_site_aniso_label
_atom_site_aniso_U_11
_atom_site_aniso_U_22
_atom_site_aniso_U_33
_atom_site_aniso_U_12
_atom_site_aniso_U_13
_atom_site_aniso_U_23
Te1 0.03376(6) 0.02925(7) 0.03059(6) 0.00399(5) 0.00851(4) 0.00111(5)
Cl1 0.0535(3) 0.0394(3) 0.1012(5) 0.0189(3) 0.0244(3) 0.0182(3)
P1 0.02465(19) 0.0229(2) 0.02068(17) 0.00148(15) 0.00630(14) -0.00144(14)
N1 0.0948(18) 0.0807(17) 0.0481(11) 0.0158(14) 0.0395(12) 0.0028(11)
N2 0.0339(7) 0.0317(8) 0.0268(6) 0.0013(6) 0.0042(6) 0.0045(6)
N3 0.0409(8) 0.0309(8) 0.0291(7) 0.0061(7) 0.0076(6) 0.0049(6)
N4 0.0655(13) 0.0429(11) 0.0709(14) 0.0170(10) 0.0235(11) 0.0014(10)
C1 0.0554(13) 0.0454(12) 0.0329(9) 0.0056(10) 0.0145(9) 0.0007(8)
C2 0.0347(9) 0.0339(10) 0.0237(7) 0.0006(7) 0.0054(6) 0.0000(7)
C3 0.0344(9) 0.0276(9) 0.0284(8) 0.0032(7) 0.0037(6) -0.0005(7)
C4 0.0451(11) 0.0361(10) 0.0374(9) 0.0054(9) 0.0094(8) -0.0004(8)
C5 0.0265(7) 0.0252(8) 0.0233(7) -0.0005(6) 0.0059(6) -0.0003(6)
C6 0.0365(9) 0.0395(10) 0.0306(8) 0.0059(8) 0.0149(7) 0.0030(8)
C7 0.0471(11) 0.0583(14) 0.0317(9) 0.0030(10) 0.0181(8) 0.0081(9)
C8 0.0402(10) 0.0441(11) 0.0348(9) -0.0046(9) 0.0048(8) 0.0139(8)
C9 0.0402(10) 0.0267(10) 0.0398(9) 0.0026(8) 0.0030(8) 0.0043(7)
C10 0.0398(10) 0.0278(9) 0.0318(8) 0.0044(8) 0.0121(7) -0.0011(7)
C11 0.0307(8) 0.0245(8) 0.0222(7) 0.0012(6) 0.0054(6) -0.0021(6)
C12 0.0348(9) 0.0298(9) 0.0303(8) -0.0027(7) 0.0085(7) -0.0009(7)
C13 0.0369(9) 0.0248(9) 0.0357(9) -0.0024(7) -0.0003(7) -0.0018(7)
C14 0.0481(11) 0.0296(9) 0.0281(8) 0.0054(8) 0.0017(7) -0.0074(7)
C15 0.0479(11) 0.0353(10) 0.0266(8) 0.0048(8) 0.0131(7) -0.0039(7)
C16 0.0346(9) 0.0273(9) 0.0266(7) -0.0002(7) 0.0093(6) -0.0023(6)
C17 0.0271(7) 0.0217(8) 0.0234(7) 0.0020(6) 0.0083(6) -0.0021(6)
C18 0.0294(8) 0.0274(8) 0.0278(7) 0.0025(7) 0.0046(6) -0.0023(7)
C19 0.0281(8) 0.0389(11) 0.0440(10) -0.0021(8) 0.0082(7) -0.0122(8)
C20 0.0409(10) 0.0350(10) 0.0512(11) -0.0116(8) 0.0250(9) -0.0152(9)
C21 0.0548(12) 0.0265(9) 0.0358(9) -0.0017(8) 0.0243(8) -0.0008(7)
C22 0.0365(9) 0.0286(9) 0.0256(7) 0.0045(7) 0.0093(7) 0.0015(6)
C23 0.0246(7) 0.0275(9) 0.0290(7) 0.0026(6) 0.0082(6) 0.0024(6)
C24 0.0298(9) 0.0398(11) 0.0380(9) 0.0006(8) 0.0045(7) 0.0053(8)
C25 0.0282(9) 0.0591(15) 0.0628(14) 0.0097(10) 0.0056(9) 0.0166(12)
C26 0.0435(12) 0.0514(14) 0.0794(17) 0.0227(11) 0.0309(12) 0.0203(12)
C27 0.0575(13) 0.0364(11) 0.0617(13) 0.0156(10) 0.0348(11) 0.0056(10)
C28 0.0394(10) 0.0322(10) 0.0352(9) 0.0060(8) 0.0144(7) -0.0001(7)

loop_
_atom_type_symbol
_atom_type_description
_atom_type_scat_dispersion_real
_atom_type_scat_dispersion_imag
_atom_type_scat_source
C C 0.0033 0.0016 'International Tables Vol C Tables 4.2.6.8 and 6.1.1.4'
H H 0.0000 0.0000 'International Tables Vol C Tables 4.2.6.8 and 6.1.1.4'
Cl Cl 0.1484 0.1585 'International Tables Vol C Tables 4.2.6.8 and 6.1.1.4'
N N 0.0061 0.0033 'International Tables Vol C Tables 4.2.6.8 and 6.1.1.4'
P P 0.1023 0.0942 'International Tables Vol C Tables 4.2.6.8 and 6.1.1.4'
Te Te -0.5308 1.6751 'International Tables Vol C Tables 4.2.6.8 and 6.1.1.4'

loop_
_geom_angle_atom_site_label_1
_geom_angle_atom_site_label_2
_geom_angle_atom_site_label_3
_geom_angle_site_symmetry_1
_geom_angle_site_symmetry_3
_geom_angle
_geom_angle_publ_flag
N2 Te1 N3 . . 84.21(6) ?
N2 Te1 Cl1 . . 83.93(5) ?
N3 Te1 Cl1 . . 168.08(5) ?
C11 P1 C17 . . 110.37(8) ?
C11 P1 C23 . . 109.77(8) ?
C17 P1 C23 . . 107.06(8) ?
C11 P1 C5 . . 106.75(8) ?
C17 P1 C5 . . 110.50(7) ?
C23 P1 C5 . . 112.42(8) ?
C2 N2 Te1 . . 108.80(11) ?
C3 N3 Te1 . . 108.54(12) ?
N1 C1 C2 . . 178.7(3) ?
N2 C2 C1 . . 119.02(17) ?
N2 C2 C3 . . 120.12(16) ?
C1 C2 C3 . . 120.84(17) ?
N3 C3 C2 . . 118.32(16) ?
N3 C3 C4 . . 121.52(17) ?
C2 C3 C4 . . 120.16(16) ?
N4 C4 C3 . . 178.2(2) ?
C6 C5 C10 . . 119.77(16) ?
C6 C5 P1 . . 122.66(13) ?
C10 C5 P1 . . 117.57(12) ?
C5 C6 C7 . . 119.28(18) ?
C5 C6 H6 . . 120.4 ?
C7 C6 H6 . . 120.4 ?
C8 C7 C6 . . 120.66(18) ?
C8 C7 H7 . . 119.7 ?
C6 C7 H7 . . 119.7 ?
C9 C8 C7 . . 120.32(18) ?
C9 C8 H8 . . 119.8 ?
C7 C8 H8 . . 119.8 ?
C8 C9 C10 . . 119.74(18) ?
C8 C9 H9 . . 120.1 ?
C10 C9 H9 . . 120.1 ?
C9 C10 C5 . . 120.21(17) ?
C9 C10 H10 . . 119.9 ?
C5 C10 H10 . . 119.9 ?
C16 C11 C12 . . 120.36(15) ?
C16 C11 P1 . . 121.35(13) ?
C12 C11 P1 . . 118.27(13) ?
C13 C12 C11 . . 119.60(17) ?
C13 C12 H12 . . 120.2 ?
C11 C12 H12 . . 120.2 ?
C12 C13 C14 . . 119.84(18) ?
C12 C13 H13 . . 120.1 ?
C14 C13 H13 . . 120.1 ?
C15 C14 C13 . . 120.57(17) ?
C15 C14 H14 . . 119.7 ?
C13 C14 H14 . . 119.7 ?
C14 C15 C16 . . 120.43(17) ?
C14 C15 H15 . . 119.8 ?
C16 C15 H15 . . 119.8 ?
C11 C16 C15 . . 119.18(17) ?
C11 C16 H16 . . 120.4 ?
C15 C16 H16 . . 120.4 ?
C18 C17 C22 . . 120.13(16) ?
C18 C17 P1 . . 121.02(13) ?
C22 C17 P1 . . 118.85(13) ?
C19 C18 C17 . . 119.86(17) ?
C19 C18 H18 . . 120.1 ?
C17 C18 H18 . . 120.1 ?
C20 C19 C18 . . 119.86(18) ?
C20 C19 H19 . . 120.1 ?
C18 C19 H19 . . 120.1 ?
C19 C20 C21 . . 120.54(18) ?
C19 C20 H20 . . 119.7 ?
C21 C20 H20 . . 119.7 ?
C22 C21 C20 . . 119.99(18) ?
C22 C21 H21 . . 120.0 ?
C20 C21 H21 . . 120.0 ?
C21 C22 C17 . . 119.59(17) ?
C21 C22 H22 . . 120.2 ?
C17 C22 H22 . . 120.2 ?
C24 C23 C28 . . 120.18(17) ?
C24 C23 P1 . . 121.41(14) ?
C28 C23 P1 . . 118.31(13) ?
C25 C24 C23 . . 118.9(2) ?
C25 C24 H24 . . 120.6 ?
C23 C24 H24 . . 120.6 ?
C26 C25 C24 . . 120.9(2) ?
C26 C25 H25 . . 119.5 ?
C24 C25 H25 . . 119.5 ?
C25 C26 C27 . . 120.4(2) ?
C25 C26 H26 . . 119.8 ?
C27 C26 H26 . . 119.8 ?
C26 C27 C28 . . 120.1(2) ?
C26 C27 H27 . . 119.9 ?
C28 C27 H27 . . 119.9 ?
C27 C28 C23 . . 119.45(19) ?
C27 C28 H28 . . 120.3 ?
C23 C28 H28 . . 120.3 ?

loop_
_geom_bond_atom_site_label_1
_geom_bond_atom_site_label_2
_geom_bond_site_symmetry_2
_geom_bond_distance
_geom_bond_publ_flag
Te1 N2 . 1.9994(15) ?
Te1 N3 . 2.0448(15) ?
Te1 Cl1 . 2.6734(6) ?
P1 C11 . 1.7887(16) ?
P1 C17 . 1.7911(17) ?
P1 C23 . 1.7932(17) ?
P1 C5 . 1.7991(16) ?
N1 C1 . 1.132(3) ?
N2 C2 . 1.295(2) ?
N3 C3 . 1.289(2) ?
N4 C4 . 1.138(3) ?
C1 C2 . 1.446(3) ?
C2 C3 . 1.451(2) ?
C3 C4 . 1.455(3) ?
C5 C6 . 1.388(2) ?
C5 C10 . 1.395(2) ?
C6 C7 . 1.391(3) ?
C6 H6 . 0.9400 ?
C7 C8 . 1.378(3) ?
C7 H7 . 0.9400 ?
C8 C9 . 1.377(3) ?
C8 H8 . 0.9400 ?
C9 C10 . 1.388(3) ?
C9 H9 . 0.9400 ?
C10 H10 . 0.9400 ?
C11 C16 . 1.386(2) ?
C11 C12 . 1.400(2) ?
C12 C13 . 1.381(3) ?
C12 H12 . 0.9400 ?
C13 C14 . 1.382(3) ?
C13 H13 . 0.9400 ?
C14 C15 . 1.378(3) ?
C14 H14 . 0.9400 ?
C15 C16 . 1.386(2) ?
C15 H15 . 0.9400 ?
C16 H16 . 0.9400 ?
C17 C18 . 1.387(2) ?
C17 C22 . 1.399(2) ?
C18 C19 . 1.384(3) ?
C18 H18 . 0.9400 ?
C19 C20 . 1.382(3) ?
C19 H19 . 0.9400 ?
C20 C21 . 1.387(3) ?
C20 H20 . 0.9400 ?
C21 C22 . 1.379(3) ?
C21 H21 . 0.9400 ?
C22 H22 . 0.9400 ?
C23 C24 . 1.391(2) ?
C23 C28 . 1.400(2) ?
C24 C25 . 1.389(3) ?
C24 H24 . 0.9400 ?
C25 C26 . 1.366(4) ?
C25 H25 . 0.9400 ?
C26 C27 . 1.380(4) ?
C26 H26 . 0.9400 ?
C27 C28 . 1.380(3) ?
C27 H27 . 0.9400 ?
C28 H28 . 0.9400 ?

loop_
_geom_hbond_atom_site_label_D
_geom_hbond_atom_site_label_H
_geom_hbond_atom_site_label_A
_geom_hbond_site_symmetry_A
_geom_hbond_distance_DH
_geom_hbond_distance_HA
_geom_hbond_distance_DA
_geom_hbond_angle_DHA
_geom_hbond_publ_flag
C6 H6 N1 . 0.94 2.55 3.397(3) 149.3 yes
C18 H18 N3 3_666 0.94 2.48 3.278(2) 142.1 yes
C24 H24 N2 2_656 0.94 2.66 3.485(2) 146.7 yes

loop_
_geom_torsion_atom_site_label_1
_geom_torsion_atom_site_label_2
_geom_torsion_atom_site_label_3
_geom_torsion_atom_site_label_4
_geom_torsion_site_symmetry_1
_geom_torsion_site_symmetry_2
_geom_torsion_site_symmetry_3
_geom_torsion_site_symmetry_4
_geom_torsion
_geom_torsion_publ_flag
Te1 N2 C2 C1 . . . . 178.40(15) ?
Te1 N2 C2 C3 . . . . 0.0(2) ?
Te1 N3 C3 C2 . . . . -0.7(2) ?
Te1 N3 C3 C4 . . . . 179.86(15) ?
N2 C2 C3 N3 . . . . 0.5(3) ?
C1 C2 C3 N3 . . . . -177.89(18) ?
N2 C2 C3 C4 . . . . 179.99(17) ?
C1 C2 C3 C4 . . . . 1.6(3) ?
C11 P1 C5 C6 . . . . 140.98(15) ?
C17 P1 C5 C6 . . . . -98.98(16) ?
C23 P1 C5 C6 . . . . 20.56(18) ?
C11 P1 C5 C10 . . . . -39.24(16) ?
C17 P1 C5 C10 . . . . 80.79(15) ?
C23 P1 C5 C10 . . . . -159.66(14) ?
C10 C5 C6 C7 . . . . 1.1(3) ?
P1 C5 C6 C7 . . . . -179.11(16) ?
C5 C6 C7 C8 . . . . -0.1(3) ?
C6 C7 C8 C9 . . . . -1.2(3) ?
C7 C8 C9 C10 . . . . 1.3(3) ?
C8 C9 C10 C5 . . . . -0.3(3) ?
C6 C5 C10 C9 . . . . -1.0(3) ?
P1 C5 C10 C9 . . . . 179.26(15) ?
C17 P1 C11 C16 . . . . 4.56(17) ?
C23 P1 C11 C16 . . . . -113.21(15) ?
C5 P1 C11 C16 . . . . 124.68(14) ?
C17 P1 C11 C12 . . . . -173.73(13) ?
C23 P1 C11 C12 . . . . 68.50(15) ?
C5 P1 C11 C12 . . . . -53.61(15) ?
C16 C11 C12 C13 . . . . 1.1(3) ?
P1 C11 C12 C13 . . . . 179.39(14) ?
C11 C12 C13 C14 . . . . 0.2(3) ?
C12 C13 C14 C15 . . . . -1.1(3) ?
C13 C14 C15 C16 . . . . 0.8(3) ?
C12 C11 C16 C15 . . . . -1.4(3) ?
P1 C11 C16 C15 . . . . -179.64(14) ?
C14 C15 C16 C11 . . . . 0.5(3) ?
C11 P1 C17 C18 . . . . 106.65(14) ?
C23 P1 C17 C18 . . . . -133.92(14) ?
C5 P1 C17 C18 . . . . -11.18(16) ?
C11 P1 C17 C22 . . . . -74.06(14) ?
C23 P1 C17 C22 . . . . 45.37(14) ?
C5 P1 C17 C22 . . . . 168.10(12) ?
C22 C17 C18 C19 . . . . -0.6(2) ?
P1 C17 C18 C19 . . . . 178.63(13) ?
C17 C18 C19 C20 . . . . 1.2(3) ?
C18 C19 C20 C21 . . . . -0.5(3) ?
C19 C20 C21 C22 . . . . -0.9(3) ?
C20 C21 C22 C17 . . . . 1.5(3) ?
C18 C17 C22 C21 . . . . -0.7(2) ?
P1 C17 C22 C21 . . . . 179.99(13) ?
C11 P1 C23 C24 . . . . -0.02(17) ?
C17 P1 C23 C24 . . . . -119.83(15) ?
C5 P1 C23 C24 . . . . 118.64(15) ?
C11 P1 C23 C28 . . . . 176.35(14) ?
C17 P1 C23 C28 . . . . 56.53(15) ?
C5 P1 C23 C28 . . . . -64.99(16) ?
C28 C23 C24 C25 . . . . 1.5(3) ?
P1 C23 C24 C25 . . . . 177.76(16) ?
C23 C24 C25 C26 . . . . -0.5(3) ?
C24 C25 C26 C27 . . . . -0.3(4) ?
C25 C26 C27 C28 . . . . 0.2(4) ?
C26 C27 C28 C23 . . . . 0.8(3) ?
C24 C23 C28 C27 . . . . -1.6(3) ?
P1 C23 C28 C27 . . . . -178.06(15) ?

_cod_database_fobs_code 2312153
